data_1508225
loop_
_publ_author_name
'Mthiruaine, Cyprian M.'
'Friedrich, Holger B.'
'Changamu, Evans O.'
'Bala, Muhammad D.'

_publ_section_title
;
 Reactions of N-heterocyclic ligands with substitutionally labile
 organometallic complexes, [(eta5-C5R5)Fe(CO)2E]BF4
;
_journal_name_full
;
Inorganica Chimica Acta
;
_journal_page_first 83
_journal_page_last 94
_journal_paper_doi 10.1016/j.ica.2012.04.003
_journal_volume 390
_journal_year 2012
_chemical_formula_moiety 'C16 H21 Fe N2 O2, B F4'
_chemical_formula_sum 'C16 H21 B F4 Fe N2 O2'
_chemical_formula_weight 416.01
_space_group_IT_number 33
_symmetry_cell_setting orthorhombic
_symmetry_space_group_name_Hall 'P 2c -2n'
_symmetry_space_group_name_H-M 'P n a 21'
_atom_sites_solution_hydrogens geom
_atom_sites_solution_primary direct
_atom_sites_solution_secondary difmap
_cell_angle_alpha 90.00
_cell_angle_beta 90.00
_cell_angle_gamma 90.00
_cell_formula_units_Z 4
_cell_length_a 17.0840(4)
_cell_length_b 13.9877(4)
_cell_length_c 7.6984(2)
_cell_measurement_reflns_used 7644
_cell_measurement_temperature 173(2)
_cell_measurement_theta_max 27.07
_cell_measurement_theta_min 2.79
_cell_volume 1839.65(8)
_computing_cell_refinement 'Bruker SAINT'
_computing_data_collection 'Bruker APEX2'
_computing_data_reduction 'Bruker SAINT'
_computing_molecular_graphics 'Bruker SHELXTL'
_computing_publication_material 'Bruker SHELXTL'
_computing_structure_refinement 'SHELXL-97 (Sheldrick, 1997)'
_computing_structure_solution 'SHELXS-97 (Sheldrick, 2008)'
_diffrn_ambient_temperature 173(2)
_diffrn_measured_fraction_theta_full 1.000
_diffrn_measured_fraction_theta_max 1.000
_diffrn_measurement_device_type 'Bruker APEX-II CCD'
_diffrn_measurement_method '\f and \w scans'
_diffrn_radiation_monochromator graphite
_diffrn_radiation_source 'fine-focus sealed tube'
_diffrn_radiation_type MoK\a
_diffrn_radiation_wavelength 0.71073
_diffrn_reflns_av_R_equivalents 0.0465
_diffrn_reflns_av_sigmaI/netI 0.0375
_diffrn_reflns_limit_h_max 21
_diffrn_reflns_limit_h_min -22
_diffrn_reflns_limit_k_max 18
_diffrn_reflns_limit_k_min -18
_diffrn_reflns_limit_l_max 10
_diffrn_reflns_limit_l_min -10
_diffrn_reflns_number 20793
_diffrn_reflns_theta_full 28.00
_diffrn_reflns_theta_max 28.00
_diffrn_reflns_theta_min 1.88
_diffrn_standards_number 0
_exptl_absorpt_coefficient_mu 0.871
_exptl_absorpt_correction_T_max 0.9913
_exptl_absorpt_correction_T_min 0.7006
_exptl_absorpt_correction_type integration
_exptl_absorpt_process_details
;
Face indexed absorption corrections carried out with XPREP
;
_exptl_crystal_colour yellow
_exptl_crystal_density_diffrn 1.502
_exptl_crystal_density_method 'not measured'
_exptl_crystal_description prism
_exptl_crystal_F_000 856
_exptl_crystal_size_max 0.44
_exptl_crystal_size_mid 0.40
_exptl_crystal_size_min 0.01
_refine_diff_density_max 0.400
_refine_diff_density_min -0.312
_refine_diff_density_rms 0.054
_refine_ls_abs_structure_details 'Flack H D (1983), Acta Cryst. A39, 876-881'
_refine_ls_abs_structure_Flack -0.026(16)
_refine_ls_extinction_method none
_refine_ls_goodness_of_fit_ref 1.038
_refine_ls_hydrogen_treatment constr
_refine_ls_matrix_type full
_refine_ls_number_parameters 241
_refine_ls_number_reflns 4441
_refine_ls_number_restraints 1
_refine_ls_restrained_S_all 1.038
_refine_ls_R_factor_all 0.0418
_refine_ls_R_factor_gt 0.0342
_refine_ls_shift/su_max 0.006
_refine_ls_shift/su_mean 0.000
_refine_ls_structure_factor_coef Fsqd
_refine_ls_weighting_details 'calc w=1/[\s^2^(Fo^2^)+(0.0516P)^2^+0.0000P] where P=(Fo^2^+2Fc^2^)/3'
_refine_ls_weighting_scheme calc
_refine_ls_wR_factor_gt 0.0836
_refine_ls_wR_factor_ref 0.0870
_reflns_number_gt 3823
_reflns_number_total 4441
_reflns_threshold_expression >2sigma(I)
_cod_data_source_file ICA-2012-390-83-94-2.cif
_cod_data_source_block New_Global_Publ_Block-II
_cod_database_code 1508225

loop_
_symmetry_equiv_pos_as_xyz
'x, y, z'
'-x, -y, z+1/2'
'x+1/2, -y+1/2, z'
'-x+1/2, y+1/2, z+1/2'

loop_
_atom_site_label
_atom_site_type_symbol
_atom_site_fract_x
_atom_site_fract_y
_atom_site_fract_z
_atom_site_U_iso_or_equiv
_atom_site_adp_type
_atom_site_occupancy
_atom_site_symmetry_multiplicity
_atom_site_calc_flag
_atom_site_refinement_flags
C1 C 0.76105(15) 0.13426(19) 1.2118(3) 0.0274(5) Uani 1 1 d .
C2 C 0.75399(13) 0.21684(17) 1.1077(3) 0.0290(5) Uani 1 1 d .
C3 C 0.83088(15) 0.24191(16) 1.0496(3) 0.0280(5) Uani 1 1 d .
C4 C 0.88430(13) 0.17236(17) 1.1123(3) 0.0258(5) Uani 1 1 d .
C5 C 0.84083(14) 0.10495(16) 1.2135(3) 0.0263(5) Uani 1 1 d .
C6 C 0.69515(16) 0.0852(2) 1.3049(4) 0.0450(7) Uani 1 1 d .
H6A H 0.6706 0.1301 1.3862 0.068 Uiso 1 1 calc R
H6B H 0.7156 0.0302 1.3692 0.068 Uiso 1 1 calc R
H6C H 0.6562 0.0635 1.2202 0.068 Uiso 1 1 calc R
C7 C 0.68040(18) 0.2739(2) 1.0825(5) 0.0521(8) Uani 1 1 d .
H7A H 0.6357 0.2304 1.0723 0.078 Uiso 1 1 calc R
H7B H 0.6848 0.3122 0.9764 0.078 Uiso 1 1 calc R
H7C H 0.6727 0.3163 1.1824 0.078 Uiso 1 1 calc R
C8 C 0.85130(19) 0.33082(16) 0.9499(5) 0.0476(7) Uani 1 1 d .
H8A H 0.8574 0.3844 1.0307 0.071 Uiso 1 1 calc R
H8B H 0.8094 0.3452 0.8670 0.071 Uiso 1 1 calc R
H8C H 0.9005 0.3208 0.8869 0.071 Uiso 1 1 calc R
C9 C 0.97142(15) 0.1739(2) 1.0882(4) 0.0437(7) Uani 1 1 d .
H9A H 0.9844 0.2116 0.9849 0.066 Uiso 1 1 calc R
H9B H 0.9906 0.1084 1.0734 0.066 Uiso 1 1 calc R
H9C H 0.9961 0.2027 1.1905 0.066 Uiso 1 1 calc R
C10 C 0.87518(18) 0.0245(2) 1.3180(4) 0.0456(7) Uani 1 1 d .
H10A H 0.8899 0.0480 1.4333 0.068 Uiso 1 1 calc R
H10B H 0.9217 -0.0004 1.2587 0.068 Uiso 1 1 calc R
H10C H 0.8364 -0.0267 1.3300 0.068 Uiso 1 1 calc R
C11 C 0.79127(16) 0.16189(19) 0.7433(3) 0.0316(6) Uani 1 1 d .
C12 C 0.87300(15) 0.02374(18) 0.8775(4) 0.0343(6) Uani 1 1 d .
C13 C 0.64322(13) 0.03903(17) 0.8592(3) 0.0275(5) Uani 1 1 d .
H13 H 0.6282 0.1001 0.8167 0.033 Uiso 1 1 calc R
C14 C 0.71104(13) -0.07826(16) 0.9651(4) 0.0289(5) Uani 1 1 d .
H14 H 0.7533 -0.1145 1.0110 0.035 Uiso 1 1 calc R
C15 C 0.63756(14) -0.11190(15) 0.9337(5) 0.0315(5) Uani 1 1 d .
H15 H 0.6191 -0.1750 0.9544 0.038 Uiso 1 1 calc R
C16 C 0.51357(15) -0.0395(2) 0.8112(4) 0.0426(7) Uani 1 1 d .
H16A H 0.4966 0.0255 0.7819 0.064 Uiso 1 1 calc R
H16B H 0.4809 -0.0645 0.9055 0.064 Uiso 1 1 calc R
H16C H 0.5083 -0.0807 0.7089 0.064 Uiso 1 1 calc R
N1 N 0.71409(11) 0.01739(13) 0.9191(3) 0.0247(5) Uani 1 1 d .
N2 N 0.59565(11) -0.03760(14) 0.8671(3) 0.0285(4) Uani 1 1 d .
O1 O 0.78830(13) 0.19949(16) 0.6118(3) 0.0502(5) Uani 1 1 d .
O2 O 0.92056(13) -0.02669(15) 0.8314(4) 0.0633(7) Uani 1 1 d .
Fe1 Fe 0.801785(15) 0.108015(18) 0.95130(5) 0.02069(9) Uani 1 1 d .
F1 F 0.52696(15) 0.18690(18) 0.7082(4) 0.0876(8) Uani 1 1 d .
F2 F 0.54951(18) 0.24005(16) 0.4421(4) 0.1081(9) Uani 1 1 d .
F3 F 0.49123(15) 0.33449(19) 0.6311(4) 0.1023(10) Uani 1 1 d .
F4 F 0.61674(17) 0.2974(2) 0.6575(5) 0.1315(14) Uani 1 1 d .
B1 B 0.54582(18) 0.2660(2) 0.6090(4) 0.0349(7) Uani 1 1 d .

loop_
_atom_site_aniso_label
_atom_site_aniso_U_11
_atom_site_aniso_U_22
_atom_site_aniso_U_33
_atom_site_aniso_U_23
_atom_site_aniso_U_13
_atom_site_aniso_U_12
C1 0.0231(13) 0.0319(13) 0.0272(12) -0.0064(10) 0.0026(10) -0.0019(10)
C2 0.0272(12) 0.0289(12) 0.0310(13) -0.0076(10) -0.0043(11) 0.0056(10)
C3 0.0359(13) 0.0229(11) 0.0252(12) -0.0011(9) -0.0058(10) -0.0051(10)
C4 0.0214(11) 0.0307(12) 0.0254(11) 0.0008(10) -0.0039(10) -0.0039(9)
C5 0.0237(12) 0.0289(12) 0.0263(12) 0.0012(9) -0.0007(10) 0.0014(10)
C6 0.0347(15) 0.0594(18) 0.0409(17) -0.0115(15) 0.0142(13) -0.0117(13)
C7 0.0458(16) 0.0554(19) 0.0551(19) -0.0108(16) -0.0054(15) 0.0292(15)
C8 0.0762(19) 0.0278(11) 0.0389(13) 0.0064(15) -0.012(2) -0.0158(12)
C9 0.0209(12) 0.0683(19) 0.0418(15) 0.0009(15) -0.0023(11) -0.0077(12)
C10 0.0539(18) 0.0418(16) 0.0412(17) 0.0137(13) -0.0020(14) 0.0128(13)
C11 0.0377(15) 0.0304(13) 0.0266(13) -0.0032(11) 0.0005(10) -0.0074(11)
C12 0.0272(12) 0.0330(14) 0.0427(14) -0.0034(11) 0.0056(11) -0.0009(11)
C13 0.0235(11) 0.0277(11) 0.0312(12) 0.0009(10) -0.0032(10) -0.0032(9)
C14 0.0300(11) 0.0244(9) 0.0322(13) 0.0027(14) -0.0023(13) 0.0014(8)
C15 0.0327(11) 0.0252(10) 0.0365(14) 0.0006(11) -0.0016(14) -0.0061(9)
C16 0.0244(12) 0.0450(16) 0.058(2) -0.0023(14) -0.0106(13) -0.0097(11)
N1 0.0244(9) 0.0237(9) 0.0260(13) -0.0003(7) -0.0028(8) -0.0017(7)
N2 0.0210(9) 0.0300(10) 0.0344(10) -0.0001(9) -0.0051(8) -0.0042(8)
O1 0.0734(15) 0.0467(12) 0.0304(11) 0.0069(9) -0.0046(10) -0.0150(10)
O2 0.0472(12) 0.0438(12) 0.099(2) -0.0168(12) 0.0292(14) 0.0116(10)
Fe1 0.01695(14) 0.02107(14) 0.02404(15) -0.00110(16) 0.00058(18) 0.00004(11)
F1 0.0958(17) 0.0647(13) 0.1023(19) 0.0418(13) 0.0226(15) 0.0242(13)
F2 0.192(3) 0.0836(15) 0.0489(12) -0.0225(14) -0.0067(19) 0.0172(17)
F3 0.0983(19) 0.0936(18) 0.115(2) 0.0394(16) 0.0420(16) 0.0661(15)
F4 0.0786(18) 0.115(2) 0.201(4) -0.028(2) -0.057(2) -0.0249(17)
B1 0.0401(17) 0.0327(15) 0.0320(16) 0.0004(12) -0.0028(13) 0.0042(13)

loop_
_atom_type_symbol
_atom_type_description
_atom_type_scat_dispersion_real
_atom_type_scat_dispersion_imag
_atom_type_scat_source
C C 0.0033 0.0016 'International Tables Vol C Tables 4.2.6.8 and 6.1.1.4'
H H 0.0000 0.0000 'International Tables Vol C Tables 4.2.6.8 and 6.1.1.4'
N N 0.0061 0.0033 'International Tables Vol C Tables 4.2.6.8 and 6.1.1.4'
O O 0.0106 0.0060 'International Tables Vol C Tables 4.2.6.8 and 6.1.1.4'
F F 0.0171 0.0103 'International Tables Vol C Tables 4.2.6.8 and 6.1.1.4'
Fe Fe 0.3463 0.8444 'International Tables Vol C Tables 4.2.6.8 and 6.1.1.4'
B B 0.0013 0.0007 'International Tables Vol C Tables 4.2.6.8 and 6.1.1.4'

loop_
_geom_angle_atom_site_label_1
_geom_angle_atom_site_label_2
_geom_angle_atom_site_label_3
_geom_angle
C2 C1 C5 108.8(2)
C2 C1 C6 125.5(2)
C5 C1 C6 125.6(2)
C2 C1 Fe1 68.79(15)
C5 C1 Fe1 69.52(14)
C6 C1 Fe1 127.53(19)
C1 C2 C3 107.4(2)
C1 C2 C7 125.4(2)
C3 C2 C7 126.7(3)
C1 C2 Fe1 72.54(14)
C3 C2 Fe1 69.07(13)
C7 C2 Fe1 129.44(19)
C4 C3 C2 108.4(2)
C4 C3 C8 126.3(2)
C2 C3 C8 125.1(2)
C4 C3 Fe1 70.13(13)
C2 C3 Fe1 70.95(13)
C8 C3 Fe1 127.92(19)
C3 C4 C5 107.6(2)
C3 C4 C9 125.9(2)
C5 C4 C9 126.3(2)
C3 C4 Fe1 70.02(13)
C5 C4 Fe1 71.81(13)
C9 C4 Fe1 127.18(19)
C1 C5 C4 107.6(2)
C1 C5 C10 126.5(2)
C4 C5 C10 125.6(2)
C1 C5 Fe1 71.65(14)
C4 C5 Fe1 68.45(13)
C10 C5 Fe1 130.22(19)
C1 C6 H6A 109.5
C1 C6 H6B 109.5
H6A C6 H6B 109.5
C1 C6 H6C 109.5
H6A C6 H6C 109.5
H6B C6 H6C 109.5
C2 C7 H7A 109.5
C2 C7 H7B 109.5
H7A C7 H7B 109.5
C2 C7 H7C 109.5
H7A C7 H7C 109.5
H7B C7 H7C 109.5
C3 C8 H8A 109.5
C3 C8 H8B 109.5
H8A C8 H8B 109.5
C3 C8 H8C 109.5
H8A C8 H8C 109.5
H8B C8 H8C 109.5
C4 C9 H9A 109.5
C4 C9 H9B 109.5
H9A C9 H9B 109.5
C4 C9 H9C 109.5
H9A C9 H9C 109.5
H9B C9 H9C 109.5
C5 C10 H10A 109.5
C5 C10 H10B 109.5
H10A C10 H10B 109.5
C5 C10 H10C 109.5
H10A C10 H10C 109.5
H10B C10 H10C 109.5
O1 C11 Fe1 176.1(3)
O2 C12 Fe1 177.0(2)
N1 C13 N2 110.6(2)
N1 C13 H13 124.7
N2 C13 H13 124.7
C15 C14 N1 108.9(2)
C15 C14 H14 125.6
N1 C14 H14 125.6
C14 C15 N2 106.71(19)
C14 C15 H15 126.6
N2 C15 H15 126.6
N2 C16 H16A 109.5
N2 C16 H16B 109.5
H16A C16 H16B 109.5
N2 C16 H16C 109.5
H16A C16 H16C 109.5
H16B C16 H16C 109.5
C13 N1 C14 105.91(19)
C13 N1 Fe1 125.94(16)
C14 N1 Fe1 127.99(15)
C13 N2 C15 107.88(19)
C13 N2 C16 125.3(2)
C15 N2 C16 126.8(2)
C11 Fe1 C12 93.55(13)
C11 Fe1 N1 94.72(10)
C12 Fe1 N1 93.04(10)
C11 Fe1 C3 88.29(11)
C12 Fe1 C3 123.16(11)
N1 Fe1 C3 143.47(9)
C11 Fe1 C4 114.91(11)
C12 Fe1 C4 90.78(11)
N1 Fe1 C4 149.83(9)
C3 Fe1 C4 39.85(9)
C11 Fe1 C2 99.74(11)
C12 Fe1 C2 157.35(12)
N1 Fe1 C2 103.96(9)
C3 Fe1 C2 39.98(10)
C4 Fe1 C2 67.02(9)
C11 Fe1 C5 153.48(11)
C12 Fe1 C5 94.31(12)
N1 Fe1 C5 110.10(9)
C3 Fe1 C5 66.28(9)
C4 Fe1 C5 39.74(9)
C2 Fe1 C5 66.01(9)
C11 Fe1 C1 137.15(11)
C12 Fe1 C1 128.94(12)
N1 Fe1 C1 88.93(9)
C3 Fe1 C1 65.48(10)
C4 Fe1 C1 65.84(9)
C2 Fe1 C1 38.67(10)
C5 Fe1 C1 38.84(10)
F2 B1 F4 108.3(3)
F2 B1 F3 110.3(3)
F4 B1 F3 110.9(3)
F2 B1 F1 108.9(3)
F4 B1 F1 108.6(3)
F3 B1 F1 109.8(3)

loop_
_geom_bond_atom_site_label_1
_geom_bond_atom_site_label_2
_geom_bond_distance
C1 C2 1.411(4)
C1 C5 1.423(4)
C1 C6 1.501(4)
C1 Fe1 2.154(3)
C2 C3 1.431(3)
C2 C7 1.502(3)
C2 Fe1 2.105(2)
C3 C4 1.418(3)
C3 C8 1.503(3)
C3 Fe1 2.080(2)
C4 C5 1.431(3)
C4 C9 1.500(3)
C4 Fe1 2.082(2)
C5 C10 1.503(3)
C5 Fe1 2.126(2)
C6 H6A 0.9800
C6 H6B 0.9800
C6 H6C 0.9800
C7 H7A 0.9800
C7 H7B 0.9800
C7 H7C 0.9800
C8 H8A 0.9800
C8 H8B 0.9800
C8 H8C 0.9800
C9 H9A 0.9800
C9 H9B 0.9800
C9 H9C 0.9800
C10 H10A 0.9800
C10 H10B 0.9800
C10 H10C 0.9800
C11 O1 1.142(3)
C11 Fe1 1.778(3)
C12 O2 1.133(3)
C12 Fe1 1.787(3)
C13 N1 1.330(3)
C13 N2 1.347(3)
C13 H13 0.9500
C14 C15 1.362(3)
C14 N1 1.385(3)
C14 H14 0.9500
C15 N2 1.362(3)
C15 H15 0.9500
C16 N2 1.467(3)
C16 H16A 0.9800
C16 H16B 0.9800
C16 H16C 0.9800
N1 Fe1 1.9781(18)
F1 B1 1.383(4)
F2 B1 1.337(4)
F3 B1 1.348(4)
F4 B1 1.342(4)

loop_
_geom_torsion_atom_site_label_1
_geom_torsion_atom_site_label_2
_geom_torsion_atom_site_label_3
_geom_torsion_atom_site_label_4
_geom_torsion
C5 C1 C2 C3 -2.5(3)
C6 C1 C2 C3 177.7(2)
Fe1 C1 C2 C3 -60.58(16)
C5 C1 C2 C7 -175.5(2)
C6 C1 C2 C7 4.7(4)
Fe1 C1 C2 C7 126.4(3)
C5 C1 C2 Fe1 58.07(17)
C6 C1 C2 Fe1 -121.7(3)
C1 C2 C3 C4 2.4(3)
C7 C2 C3 C4 175.3(2)
Fe1 C2 C3 C4 -60.39(16)
C1 C2 C3 C8 -173.7(2)
C7 C2 C3 C8 -0.8(4)
Fe1 C2 C3 C8 123.5(3)
C1 C2 C3 Fe1 62.82(17)
C7 C2 C3 Fe1 -124.3(3)
C2 C3 C4 C5 -1.4(3)
C8 C3 C4 C5 174.6(2)
Fe1 C3 C4 C5 -62.33(16)
C2 C3 C4 C9 -177.1(2)
C8 C3 C4 C9 -1.0(4)
Fe1 C3 C4 C9 122.0(3)
C2 C3 C4 Fe1 60.90(16)
C8 C3 C4 Fe1 -123.0(3)
C2 C1 C5 C4 1.6(3)
C6 C1 C5 C4 -178.6(3)
Fe1 C1 C5 C4 59.26(16)
C2 C1 C5 C10 175.4(3)
C6 C1 C5 C10 -4.8(4)
Fe1 C1 C5 C10 -126.9(3)
C2 C1 C5 Fe1 -57.62(18)
C6 C1 C5 Fe1 122.2(3)
C3 C4 C5 C1 -0.1(3)
C9 C4 C5 C1 175.5(2)
Fe1 C4 C5 C1 -61.29(17)
C3 C4 C5 C10 -174.0(2)
C9 C4 C5 C10 1.6(4)
Fe1 C4 C5 C10 124.8(3)
C3 C4 C5 Fe1 61.18(16)
C9 C4 C5 Fe1 -123.2(3)
N1 C14 C15 N2 0.6(4)
N2 C13 N1 C14 0.7(3)
N2 C13 N1 Fe1 -174.92(15)
C15 C14 N1 C13 -0.8(3)
C15 C14 N1 Fe1 174.7(2)
N1 C13 N2 C15 -0.4(3)
N1 C13 N2 C16 -179.8(2)
C14 C15 N2 C13 -0.2(3)
C14 C15 N2 C16 179.2(3)
C13 N1 Fe1 C11 -47.2(2)
C14 N1 Fe1 C11 138.2(2)
C13 N1 Fe1 C12 -141.0(2)
C14 N1 Fe1 C12 44.3(2)
C13 N1 Fe1 C3 46.3(3)
C14 N1 Fe1 C3 -128.3(2)
C13 N1 Fe1 C4 122.2(2)
C14 N1 Fe1 C4 -52.5(3)
C13 N1 Fe1 C2 54.1(2)
C14 N1 Fe1 C2 -120.6(2)
C13 N1 Fe1 C5 123.3(2)
C14 N1 Fe1 C5 -51.4(2)
C13 N1 Fe1 C1 90.1(2)
C14 N1 Fe1 C1 -84.6(2)
C4 C3 Fe1 C11 -133.88(16)
C2 C3 Fe1 C11 107.39(16)
C8 C3 Fe1 C11 -12.8(3)
C4 C3 Fe1 C12 -40.8(2)
C2 C3 Fe1 C12 -159.48(17)
C8 C3 Fe1 C12 80.3(3)
C4 C3 Fe1 N1 130.49(16)
C2 C3 Fe1 N1 11.8(2)
C8 C3 Fe1 N1 -108.4(3)
C2 C3 Fe1 C4 -118.7(2)
C8 C3 Fe1 C4 121.1(3)
C4 C3 Fe1 C2 118.7(2)
C8 C3 Fe1 C2 -120.2(3)
C4 C3 Fe1 C5 38.34(14)
C2 C3 Fe1 C5 -80.38(15)
C8 C3 Fe1 C5 159.4(3)
C4 C3 Fe1 C1 81.06(15)
C2 C3 Fe1 C1 -37.67(14)
C8 C3 Fe1 C1 -157.8(3)
C3 C4 Fe1 C11 52.59(18)
C5 C4 Fe1 C11 169.92(15)
C9 C4 Fe1 C11 -67.9(3)
C3 C4 Fe1 C12 146.87(16)
C5 C4 Fe1 C12 -95.81(16)
C9 C4 Fe1 C12 26.4(2)
C3 C4 Fe1 N1 -115.72(19)
C5 C4 Fe1 N1 1.6(2)
C9 C4 Fe1 N1 123.8(2)
C5 C4 Fe1 C3 117.3(2)
C9 C4 Fe1 C3 -120.5(3)
C3 C4 Fe1 C2 -37.73(15)
C5 C4 Fe1 C2 79.59(15)
C9 C4 Fe1 C2 -158.2(3)
C3 C4 Fe1 C5 -117.3(2)
C9 C4 Fe1 C5 122.2(3)
C3 C4 Fe1 C1 -80.07(15)
C5 C4 Fe1 C1 37.26(14)
C9 C4 Fe1 C1 159.5(3)
C1 C2 Fe1 C11 167.42(16)
C3 C2 Fe1 C11 -75.42(16)
C7 C2 Fe1 C11 45.5(3)
C1 C2 Fe1 C12 -67.5(3)
C3 C2 Fe1 C12 49.6(3)
C7 C2 Fe1 C12 170.6(3)
C1 C2 Fe1 N1 70.03(15)
C3 C2 Fe1 N1 -172.81(14)
C7 C2 Fe1 N1 -51.9(3)
C1 C2 Fe1 C3 -117.2(2)
C7 C2 Fe1 C3 120.9(3)
C1 C2 Fe1 C4 -79.54(15)
C3 C2 Fe1 C4 37.62(14)
C7 C2 Fe1 C4 158.6(3)
C1 C2 Fe1 C5 -36.05(14)
C3 C2 Fe1 C5 81.11(15)
C7 C2 Fe1 C5 -157.9(3)
C3 C2 Fe1 C1 117.2(2)
C7 C2 Fe1 C1 -121.9(3)
C1 C5 Fe1 C11 97.4(3)
C4 C5 Fe1 C11 -20.8(3)
C10 C5 Fe1 C11 -139.9(3)
C1 C5 Fe1 C12 -155.73(16)
C4 C5 Fe1 C12 86.03(15)
C10 C5 Fe1 C12 -33.0(3)
C1 C5 Fe1 N1 -60.89(16)
C4 C5 Fe1 N1 -179.14(13)
C10 C5 Fe1 N1 61.8(3)
C1 C5 Fe1 C3 79.80(16)
C4 C5 Fe1 C3 -38.45(14)
C10 C5 Fe1 C3 -157.5(3)
C1 C5 Fe1 C4 118.2(2)
C10 C5 Fe1 C4 -119.1(3)
C1 C5 Fe1 C2 35.90(14)
C4 C5 Fe1 C2 -82.34(15)
C10 C5 Fe1 C2 158.6(3)
C4 C5 Fe1 C1 -118.2(2)
C10 C5 Fe1 C1 122.7(3)
C2 C1 Fe1 C11 -18.4(2)
C5 C1 Fe1 C11 -139.37(17)
C6 C1 Fe1 C11 100.8(3)
C2 C1 Fe1 C12 152.78(15)
C5 C1 Fe1 C12 31.8(2)
C6 C1 Fe1 C12 -88.0(3)
C2 C1 Fe1 N1 -114.18(14)
C5 C1 Fe1 N1 124.85(14)
C6 C1 Fe1 N1 5.0(2)
C2 C1 Fe1 C3 38.93(14)
C5 C1 Fe1 C3 -82.04(16)
C6 C1 Fe1 C3 158.2(3)
C2 C1 Fe1 C4 82.85(15)
C5 C1 Fe1 C4 -38.12(14)
C6 C1 Fe1 C4 -157.9(3)
C5 C1 Fe1 C2 -121.0(2)
C6 C1 Fe1 C2 119.2(3)
C2 C1 Fe1 C5 121.0(2)
C6 C1 Fe1 C5 -119.8(3)
